data_4508477
loop_
_publ_author_name
'Isaeva, Vera I.'
'Belyaeva, Elena V.'
'Fitch, Andrew N.'
'Chernyshev, Vladimir V.'
'Klyamkin, Semen N.'
'Kustov, Leonid M.'

_publ_section_title
;
 Synthesis and Structural Characterization of a Series of Novel
 Zn(II)-based MOFs with Pyridine-2,5-dicarboxylate Linkers
;
_journal_issue 12
_journal_name_full 'Crystal Growth &amp; Design'
_journal_page_first 5305
_journal_paper_doi 10.1021/cg401106z
_journal_volume 13
_journal_year 2013
_chemical_formula_moiety 'C20 H22 N4 O10 Zn'
_chemical_formula_sum 'C20 H22 N4 O10 Zn'
_chemical_formula_weight 543.79
_chemical_name_systematic
; 
Bis(pyridine-2-carboxylato-5-carboxylic acid-N,O)- 
bis(N,N-dimethylformamide-O)-zinc(II) 
;
_space_group_IT_number 14
_symmetry_cell_setting monoclinic
_symmetry_space_group_name_Hall '-P 2ybc'
_symmetry_space_group_name_H-M 'P 1 21/c 1'
_audit_creation_method SHELXL-97
_cell_angle_alpha 90.00
_cell_angle_beta 115.659(16)
_cell_angle_gamma 90.00
_cell_formula_units_Z 4
_cell_length_a 9.5951(18)
_cell_length_b 31.449(17)
_cell_length_c 8.4876(19)
_cell_measurement_reflns_used 2394
_cell_measurement_temperature 298(2)
_cell_measurement_theta_max 50.000
_cell_measurement_theta_min 2.802
_cell_volume 2308.6(15)
_computing_cell_refinement 'MRIA (Zlokazov & Chernyshev, 1992)'
_computing_data_collection '<i>G670 Imaging Plate Guinier Camera Software</i> (Huber, 2002)'
_computing_data_reduction '<i>G670 Imaging Plate Guinier Camera Software</i>'
_computing_molecular_graphics 'PLATON (Spek, 2009), Mercury (Macrae <i>et al.</i>, 2008)'
_computing_publication_material 'MRIA, SHELXL97 (Sheldrick, 2008)'
_computing_structure_refinement 'MRIA (Zlokazov & Chernyshev, 1992)'
_computing_structure_solution 'simulated annealing (Zhukov <i>et al.</i>, 2001)'
_diffrn_ambient_temperature 298(2)
_diffrn_detector_type 'Imaging Plate'
_diffrn_measurement_device 'Guinier camera G670'
_diffrn_radiation_monochromator 'Curved Germanium (111)'
_diffrn_radiation_source 'line-focus sealed tube'
_diffrn_radiation_type CuK\a~1~
_diffrn_radiation_wavelength 1.54059
_diffrn_source 'Fine focus X-ray tube'
_diffrn_source_target Cu
_exptl_absorpt_coefficient_mu 2.050
_exptl_absorpt_correction_type none
_exptl_crystal_density_diffrn 1.565
_exptl_crystal_density_method 'not measured'
_exptl_crystal_F_000 1120
_pd_block_diffractogram_id IV_pattern
_pd_char_colour 'light grey'
_pd_char_particle_morphology 'no specific habit'
_pd_instr_location
;
Dept. of Chemistry, Moscow State University, 119991 Moscow, Russia
;
_pd_meas_2theta_range_inc 0.01
_pd_meas_2theta_range_max 100.00
_pd_meas_2theta_range_min 4.00
_pd_meas_number_of_points 9601
_pd_meas_scan_method cont
_pd_prep_pressure 101
_pd_prep_temperature 298(2)
_pd_proc_2theta_range_inc 0.01
_pd_proc_2theta_range_max 100.00
_pd_proc_2theta_range_min 4.00
_pd_proc_info_excluded_regions none
_pd_proc_ls_background_function 'Chebyshev polynomial up to the 5th order'
_pd_proc_ls_pref_orient_corr none
_pd_proc_ls_profile_function 'split-type pseudo-Voigt (Toraya, 1986)'
_pd_proc_ls_prof_R_factor 0.0232
_pd_proc_ls_prof_wR_expected 0.0121
_pd_proc_ls_prof_wR_factor 0.0299
_pd_proc_wavelength 1.54059
_pd_spec_mounting
; 
thin layer in the specimen holder of the camera
;
_pd_spec_mount_mode transmission
_pd_spec_shape flat_sheet
_pd_spec_size_axial 15
_pd_spec_size_equat 1
_pd_spec_size_thick 1
_refine_diff_density_max 0.61
_refine_diff_density_min -0.44
_refine_diff_density_rms 0.27
_refine_ls_extinction_method none
_refine_ls_goodness_of_fit_all 2.4725
_refine_ls_hydrogen_treatment noref
_refine_ls_matrix_type fullcycle
_refine_ls_number_constraints 8
_refine_ls_number_parameters 191
_refine_ls_number_restraints 96
_refine_ls_R_I_factor 0.0587
_refine_ls_shift/su_max .003
_refine_ls_shift/su_mean .000
_refine_ls_structure_factor_coef Inet
_refine_ls_weighting_scheme sigma
_cod_data_source_file cg401106z_si_002.cif
_cod_data_source_block IV
_cod_original_cell_volume 2308.6(14)
_cod_original_sg_symbol_H-M 'P 21/c'
_cod_database_code 4508477

loop_
_symmetry_equiv_pos_as_xyz
'x, y, z'
'-x, y+1/2, -z+1/2'
'-x, -y, -z'
'x, -y-1/2, z-1/2'

loop_
_atom_site_label
_atom_site_type_symbol
_atom_site_fract_x
_atom_site_fract_y
_atom_site_fract_z
_atom_site_U_iso_or_equiv
_atom_site_adp_type
_atom_site_occupancy
_atom_site_symmetry_multiplicity
_atom_site_calc_flag
Zn1 Zn 0.9913(3) 0.87120(7) 0.8388(4) 0.0440(14) Uiso 1 1 d
O1A O 0.8163(12) 0.9104(3) 0.6595(14) 0.056(5) Uiso 1 1 d
O2A O 0.7747(11) 0.9740(3) 0.5376(13) 0.050(5) Uiso 1 1 d
O3A O 1.4997(11) 0.9603(3) 1.3010(13) 0.057(5) Uiso 1 1 d
H3A H 1.5828 0.9674 1.3800 0.085 Uiso 1 1 calc
O4A O 1.4957(12) 1.0276(4) 1.2164(13) 0.055(5) Uiso 1 1 d
N1A N 1.0848(14) 0.9323(4) 0.9079(17) 0.067(7) Uiso 1 1 d
C1A C 1.0078(18) 0.9623(5) 0.790(2) 0.066(8) Uiso 1 1 d
C2A C 1.064(2) 1.0026(5) 0.798(2) 0.068(9) Uiso 1 1 d
H2A H 1.0069 1.0228 0.7147 0.081 Uiso 1 1 calc
C3A C 1.2050(18) 1.0129(5) 0.931(2) 0.063(9) Uiso 1 1 d
H3A1 H 1.2458 1.0400 0.9380 0.075 Uiso 1 1 calc
C4A C 1.2852(18) 0.9825(5) 1.054(2) 0.062(8) Uiso 1 1 d
C5A C 1.2192(19) 0.9427(6) 1.040(2) 0.070(9) Uiso 1 1 d
H5A H 1.2704 0.9225 1.1258 0.084 Uiso 1 1 calc
C6A C 1.439(2) 0.9916(5) 1.205(2) 0.061(9) Uiso 1 1 d
C7A C 0.8516(17) 0.9487(5) 0.652(2) 0.066(8) Uiso 1 1 d
O1B O 1.1709(11) 0.8316(3) 1.0108(13) 0.052(5) Uiso 1 1 d
O2B O 1.2656(10) 0.7658(4) 1.0445(13) 0.051(5) Uiso 1 1 d
O3B O 0.5150(10) 0.7852(3) 0.3175(13) 0.055(5) Uiso 1 1 d
H3B H 0.4344 0.7788 0.2331 0.082 Uiso 1 1 calc
O4B O 0.5591(11) 0.7159(3) 0.3215(14) 0.056(5) Uiso 1 1 d
N1B N 0.9157(13) 0.8097(4) 0.7405(16) 0.067(7) Uiso 1 1 d
C1B C 1.0166(16) 0.7784(6) 0.817(2) 0.063(8) Uiso 1 1 d
C2B C 0.9912(16) 0.7374(5) 0.758(2) 0.068(8) Uiso 1 1 d
H2B H 1.0646 0.7164 0.8124 0.082 Uiso 1 1 calc
C3B C 0.8518(17) 0.7278(5) 0.613(2) 0.063(8) Uiso 1 1 d
H3B1 H 0.8302 0.7001 0.5716 0.076 Uiso 1 1 calc
C4B C 0.7481(17) 0.7597(6) 0.535(2) 0.070(9) Uiso 1 1 d
C5B C 0.7859(17) 0.8007(5) 0.600(2) 0.065(9) Uiso 1 1 d
H5B H 0.7181 0.8227 0.5424 0.078 Uiso 1 1 calc
C6B C 0.5953(18) 0.7523(5) 0.378(2) 0.069(8) Uiso 1 1 d
C7B C 1.1616(18) 0.7922(5) 0.973(2) 0.066(8) Uiso 1 1 d
O1S O 0.8781(12) 0.8739(3) 1.0044(15) 0.067(9) Uiso 1 1 d
N1S N 0.6767(15) 0.8794(4) 1.0720(19) 0.067(9) Uiso 1 1 d
C1S C 0.7377(19) 0.8788(5) 0.962(2) 0.067(9) Uiso 1 1 d
H1S H 0.6721 0.8823 0.8444 0.080 Uiso 1 1 calc
C2S C 0.5080(17) 0.8850(6) 1.004(2) 0.067(9) Uiso 1 1 d
H2S1 H 0.4798 0.8848 1.0999 0.100 Uiso 1 1 calc
H2S2 H 0.4560 0.8622 0.9254 0.100 Uiso 1 1 calc
H2S3 H 0.4784 0.9117 0.9436 0.100 Uiso 1 1 calc
C3S C 0.767(2) 0.8763(5) 1.257(2) 0.067(9) Uiso 1 1 d
H3S1 H 0.6994 0.8774 1.3138 0.100 Uiso 1 1 calc
H3S2 H 0.8385 0.8995 1.2965 0.100 Uiso 1 1 calc
H3S3 H 0.8223 0.8499 1.2842 0.100 Uiso 1 1 calc
N2S N 1.2559(15) 0.8695(4) 0.5169(18) 0.058(8) Uiso 1 1 d
O2S O 1.0982(13) 0.8731(3) 0.6483(15) 0.058(8) Uiso 1 1 d
C4S C 1.1879(19) 0.8529(5) 0.604(2) 0.058(8) Uiso 1 1 d
H4S H 1.2067 0.8244 0.6365 0.070 Uiso 1 1 calc
C5S C 1.3636(18) 0.8453(5) 0.472(2) 0.058(8) Uiso 1 1 d
H5S1 H 1.4016 0.8631 0.4074 0.087 Uiso 1 1 calc
H5S2 H 1.3114 0.8212 0.4024 0.087 Uiso 1 1 calc
H5S3 H 1.4486 0.8358 0.5774 0.087 Uiso 1 1 calc
C6S C 1.2309(18) 0.9138(5) 0.458(2) 0.058(8) Uiso 1 1 d
H6S1 H 1.2912 0.9201 0.3958 0.087 Uiso 1 1 calc
H6S2 H 1.2617 0.9322 0.5578 0.087 Uiso 1 1 calc
H6S3 H 1.1233 0.9182 0.3828 0.087 Uiso 1 1 calc

loop_
_atom_type_symbol
_atom_type_description
_atom_type_scat_dispersion_real
_atom_type_scat_dispersion_imag
_atom_type_scat_source
Zn Zn -1.5491 0.6778 'International Tables Vol C Tables 4.2.6.8 and 6.1.1.4'
O O 0.0492 0.0322 'International Tables Vol C Tables 4.2.6.8 and 6.1.1.4'
N N 0.0311 0.0180 'International Tables Vol C Tables 4.2.6.8 and 6.1.1.4'
C C 0.0181 0.0091 'International Tables Vol C Tables 4.2.6.8 and 6.1.1.4'
H H 0.0000 0.0000 'International Tables Vol C Tables 4.2.6.8 and 6.1.1.4'

loop_
_geom_angle_atom_site_label_1
_geom_angle_atom_site_label_2
_geom_angle_atom_site_label_3
_geom_angle
N1A Zn1 N1B 170.2(7)
N1A Zn1 O1A 77.1(4)
N1B Zn1 O1A 102.8(4)
N1A Zn1 O1B 103.0(4)
N1B Zn1 O1B 76.7(4)
O1A Zn1 O1B 177.5(6)
N1A Zn1 O1S 93.3(5)
N1B Zn1 O1S 96.4(5)
O1A Zn1 O1S 88.8(5)
O1B Zn1 O1S 93.7(5)
N1A Zn1 O2S 84.5(5)
N1B Zn1 O2S 85.8(5)
O1A Zn1 O2S 86.2(5)
O1B Zn1 O2S 91.3(4)
O1S Zn1 O2S 174.9(4)
C7A O1A Zn1 116.6(8)
C6A O3A H3A 109.4
C5A N1A C1A 118.4(14)
C5A N1A Zn1 127.0(11)
C1A N1A Zn1 113.9(9)
N1A C1A C2A 122.6(13)
N1A C1A C7A 114.9(14)
C2A C1A C7A 122.5(14)
C1A C2A C3A 119.0(14)
C1A C2A H2A 120.5
C3A C2A H2A 120.5
C2A C3A C4A 119.2(15)
C2A C3A H3A1 120.4
C4A C3A H3A1 120.4
C3A C4A C5A 118.5(13)
C3A C4A C6A 122.1(15)
C5A C4A C6A 119.3(14)
N1A C5A C4A 122.3(14)
N1A C5A H5A 118.8
C4A C5A H5A 118.8
O4A C6A O3A 126.9(13)
O4A C6A C4A 118.5(14)
O3A C6A C4A 114.4(14)
O2A C7A O1A 125.3(13)
O2A C7A C1A 119.1(15)
O1A C7A C1A 115.5(13)
C7B O1B Zn1 116.9(8)
C6B O3B H3B 109.5
C5B N1B C1B 118.7(14)
C5B N1B Zn1 125.4(10)
C1B N1B Zn1 115.5(9)
N1B C1B C2B 122.7(12)
N1B C1B C7B 114.4(14)
C2B C1B C7B 122.9(14)
C1B C2B C3B 118.4(14)
C1B C2B H2B 120.8
C3B C2B H2B 120.8
C4B C3B C2B 119.2(15)
C4B C3B H3B1 120.4
C2B C3B H3B1 120.4
C3B C4B C5B 118.5(13)
C3B C4B C6B 122.8(15)
C5B C4B C6B 118.7(14)
N1B C5B C4B 122.5(14)
N1B C5B H5B 118.8
C4B C5B H5B 118.8
O4B C6B O3B 126.0(12)
O4B C6B C4B 119.2(14)
O3B C6B C4B 114.9(14)
O2B C7B O1B 125.3(13)
O2B C7B C1B 118.6(14)
O1B C7B C1B 115.9(13)
C1S O1S Zn1 128.1(12)
C1S N1S C3S 122.8(15)
C1S N1S C2S 118.9(14)
C3S N1S C2S 118.3(17)
O1S C1S N1S 124.4(15)
O1S C1S H1S 117.8
N1S C1S H1S 117.8
N1S C2S H2S1 109.5
N1S C2S H2S2 109.4
H2S1 C2S H2S2 109.5
N1S C2S H2S3 109.5
H2S1 C2S H2S3 109.5
H2S2 C2S H2S3 109.5
N1S C3S H3S1 109.5
N1S C3S H3S2 109.5
H3S1 C3S H3S2 109.4
N1S C3S H3S3 109.5
H3S1 C3S H3S3 109.5
H3S2 C3S H3S3 109.5
C4S N2S C5S 122.0(14)
C4S N2S C6S 122.0(16)
C5S N2S C6S 116.0(16)
C4S O2S Zn1 141.7(11)
O2S C4S N2S 123.4(15)
O2S C4S H4S 118.3
N2S C4S H4S 118.3
N2S C5S H5S1 109.5
N2S C5S H5S2 109.5
H5S1 C5S H5S2 109.5
N2S C5S H5S3 109.5
H5S1 C5S H5S3 109.5
H5S2 C5S H5S3 109.4
N2S C6S H6S1 109.4
N2S C6S H6S2 109.5
H6S1 C6S H6S2 109.5
N2S C6S H6S3 109.5
H6S1 C6S H6S3 109.4
H6S2 C6S H6S3 109.5

loop_
_geom_bond_atom_site_label_1
_geom_bond_atom_site_label_2
_geom_bond_distance
Zn1 N1A 2.094(14)
Zn1 N1B 2.107(13)
Zn1 O1A 2.108(10)
Zn1 O1B 2.115(9)
Zn1 O1S 2.117(15)
Zn1 O2S 2.260(16)
O1A C7A 1.26(2)
O2A C7A 1.226(18)
O3A C6A 1.251(18)
O3A H3A 0.8201
O4A C6A 1.24(2)
N1A C5A 1.332(18)
N1A C1A 1.34(2)
C1A C2A 1.37(2)
C1A C7A 1.51(2)
C2A C3A 1.38(2)
C2A H2A 0.9301
C3A C4A 1.38(2)
C3A H3A1 0.93
C4A C5A 1.38(2)
C4A C6A 1.50(2)
C5A H5A 0.93
O1B C7B 1.274(19)
O2B C7B 1.236(18)
O3B C6B 1.259(19)
O3B H3B 0.82
O4B C6B 1.23(2)
N1B C5B 1.331(17)
N1B C1B 1.34(2)
C1B C2B 1.37(2)
C1B C7B 1.511(19)
C2B C3B 1.402(19)
C2B H2B 0.93
C3B C4B 1.37(2)
C3B H3B1 0.93
C4B C5B 1.39(2)
C4B C6B 1.512(19)
C5B H5B 0.93
O1S C1S 1.24(2)
N1S C1S 1.30(3)
N1S C3S 1.43(2)
N1S C2S 1.48(2)
C1S H1S 0.93
C2S H2S1 0.96
C2S H2S2 0.96
C2S H2S3 0.96
C3S H3S1 0.96
C3S H3S2 0.96
C3S H3S3 0.96
N2S C4S 1.29(3)
N2S C5S 1.46(3)
N2S C6S 1.46(2)
O2S C4S 1.25(2)
C4S H4S 0.93
C5S H5S1 0.96
C5S H5S2 0.96
C5S H5S3 0.96
C6S H6S1 0.96
C6S H6S2 0.96
C6S H6S3 0.96

loop_
_geom_hbond_atom_site_label_D
_geom_hbond_atom_site_label_H
_geom_hbond_atom_site_label_A
_geom_hbond_distance_DH
_geom_hbond_distance_HA
_geom_hbond_distance_DA
_geom_hbond_angle_DHA
_geom_hbond_site_symmetry_A
O3A H3A O2A 0.82 1.76 2.568(15) 169 1_656
O3B H3B O2B 0.82 1.76 2.582(15) 177 1_454
C3B H3B1 O1S 0.93 2.49 3.368(19) 159 4_575
C2S H2S3 O4A 0.96 2.42 3.32(2) 156 3_777
C5S H5S3 O4B 0.96 2.48 3.347(19) 150 4_676
